data_7010342
loop_
_publ_author_name
'Connelly, Neil G.'
'Emslie, David J. H.'
'Geiger, William E.'
'Hayward, Owen D.'
'Linehan, Emma B.'
'Orpen, A. Guy'
'Quayle, Michael J.'
'Rieger, Philip H.'

_publ_section_title
;
 Redox-induced \k2--\k3 isomerisation in
 hydrotris(pyrazolyl)boratorhodium complexes: synthesis, structure and
 ESR spectroscopy of stabilised rhodium(II) species
;
_journal_issue 5
_journal_name_full 'Journal of the Chemical Society, Dalton Transactions'
_journal_page_first 670
_journal_paper_doi 10.1039/b008131k
_journal_year 2001
_chemical_formula_sum 'C37 H43 B N6 O P Rh'
_chemical_formula_weight 732.46
_chemical_name_systematic
; 
 ? 
;
_space_group_IT_number 2
_symmetry_cell_setting triclinic
_symmetry_space_group_name_Hall '-P 1'
_symmetry_space_group_name_H-M 'P -1'
_atom_sites_solution_hydrogens geom
_atom_sites_solution_primary direct
_atom_sites_solution_secondary difmap
_audit_creation_method SHELXL-97
_cell_angle_alpha 96.536(12)
_cell_angle_beta 93.879(12)
_cell_angle_gamma 92.424(12)
_cell_formula_units_Z 2
_cell_length_a 10.8099(17)
_cell_length_b 12.0504(18)
_cell_length_c 13.737(3)
_cell_measurement_reflns_used 143
_cell_measurement_temperature 173(2)
_cell_volume 1771.5(5)
_computing_cell_refinement 'SAINT (Siemens, 1995b)'
_computing_data_collection 'SMART (Siemens, 1995b)'
_computing_data_reduction 'SAINT (Siemens, 1995b)'
_computing_molecular_graphics 'SHELXL-97 (Sheldrick, 1997)'
_computing_publication_material 'SHELXL-97 (Sheldrick, 1997)'
_computing_structure_refinement 'SHELXL-97 (Sheldrick, 1997)'
_computing_structure_solution 'SHELXS-97 (Sheldrick, 1990)'
_diffrn_ambient_temperature 173(2)
_diffrn_measured_fraction_theta_full 0.995
_diffrn_measured_fraction_theta_max 0.995
_diffrn_measurement_device_type 'Siemens SMART CCD diffractometer'
_diffrn_measurement_method '\w rotation with narrow frames'
_diffrn_radiation_monochromator graphite
_diffrn_radiation_source 'fine-focus sealed tube'
_diffrn_radiation_type MoK\a
_diffrn_radiation_wavelength 0.71073
_diffrn_reflns_av_R_equivalents 0.0298
_diffrn_reflns_av_sigmaI/netI 0.0445
_diffrn_reflns_limit_h_max 12
_diffrn_reflns_limit_h_min -12
_diffrn_reflns_limit_k_max 14
_diffrn_reflns_limit_k_min -14
_diffrn_reflns_limit_l_max 16
_diffrn_reflns_limit_l_min -16
_diffrn_reflns_number 15270
_diffrn_reflns_theta_full 25.00
_diffrn_reflns_theta_max 25.00
_diffrn_reflns_theta_min 1.70
_exptl_absorpt_coefficient_mu 0.566
_exptl_absorpt_correction_T_max 0.925177
_exptl_absorpt_correction_T_min 0.799760
_exptl_absorpt_correction_type empirical
_exptl_absorpt_process_details 'SADABS, Sheldrick 1996'
_exptl_crystal_colour Yellow-green
_exptl_crystal_density_diffrn 1.373
_exptl_crystal_density_method 'not measured'
_exptl_crystal_description Block
_exptl_crystal_F_000 760
_exptl_crystal_size_max 0.3
_exptl_crystal_size_mid 0.3
_exptl_crystal_size_min 0.2
_refine_diff_density_max 0.319
_refine_diff_density_min -0.343
_refine_diff_density_rms 0.059
_refine_ls_extinction_method none
_refine_ls_goodness_of_fit_ref 0.990
_refine_ls_hydrogen_treatment mixed
_refine_ls_matrix_type full
_refine_ls_number_parameters 436
_refine_ls_number_reflns 6205
_refine_ls_number_restraints 0
_refine_ls_restrained_S_all 0.990
_refine_ls_R_factor_all 0.0390
_refine_ls_R_factor_gt 0.0277
_refine_ls_shift/su_max 0.003
_refine_ls_shift/su_mean 0.000
_refine_ls_structure_factor_coef Fsqd
_refine_ls_weighting_details 'calc w=1/[\s^2^(Fo^2^)+(0.0331P)^2^+0.0000P] where P=(Fo^2^+2Fc^2^)/3'
_refine_ls_weighting_scheme calc
_refine_ls_wR_factor_gt 0.0611
_refine_ls_wR_factor_ref 0.0643
_reflns_number_gt 5191
_reflns_number_total 6205
_reflns_threshold_expression >2sigma(I)
_cod_data_source_file b008131k.txt
_cod_data_source_block 6
_cod_depositor_comments
;
The following automatic conversions were performed:
'_symmetry_cell_setting' value 'Triclinic' changed to 'triclinic'
according to '/home/saulius/struct/CIF-dictionaries/cif_core.dic'
dictionary named 'cif_core.dic' version 2.4.1 from
2010-06-29.

'_exptl_absorpt_correction_type' value 'Empirical' changed to
'empirical' according to
'/home/saulius/struct/CIF-dictionaries/cif_core.dic' dictionary named
'cif_core.dic' version 2.4.1 from 2010-06-29.

Automatic conversion script
Id: cif_fix_enum 1527 2010-12-29 10:47:43Z saulius 
;
_cod_original_cell_volume 1771.4(5)
_cod_original_sg_symbol_H-M P-1
_cod_database_code 7010342

loop_
_symmetry_equiv_pos_as_xyz
'x, y, z'
'-x, -y, -z'

loop_
_atom_site_label
_atom_site_type_symbol
_atom_site_fract_x
_atom_site_fract_y
_atom_site_fract_z
_atom_site_U_iso_or_equiv
_atom_site_adp_type
_atom_site_occupancy
_atom_site_symmetry_multiplicity
_atom_site_calc_flag
_atom_site_refinement_flags
_atom_site_disorder_assembly
_atom_site_disorder_group
Rh1 Rh 0.243674(17) 0.425143(15) 0.341538(14) 0.01715(7) Uani 1 1 d . . .
P1 P 0.26160(6) 0.23925(5) 0.35343(5) 0.01840(14) Uani 1 1 d . . .
O1 O 0.51356(17) 0.47607(15) 0.38788(15) 0.0369(5) Uani 1 1 d . . .
N1 N 0.19445(18) 0.44194(15) 0.11642(14) 0.0201(4) Uani 1 1 d . . .
N2 N 0.15808(19) 0.33493(16) 0.07452(15) 0.0237(5) Uani 1 1 d . . .
N3 N 0.14754(18) 0.61112(15) 0.23517(14) 0.0212(5) Uani 1 1 d . . .
N4 N 0.22007(17) 0.59289(15) 0.31800(14) 0.0197(4) Uani 1 1 d . . .
N5 N 0.00703(18) 0.44013(15) 0.21842(14) 0.0197(4) Uani 1 1 d . . .
N6 N 0.05085(18) 0.41306(15) 0.30915(14) 0.0188(4) Uani 1 1 d . . .
C1 C 0.4090(2) 0.45235(19) 0.37113(18) 0.0231(6) Uani 1 1 d . . .
C6 C 0.3828(3) 0.5774(2) 0.1302(2) 0.0377(7) Uani 1 1 d . . .
H28A H 0.3875 0.5947 0.2018 0.056 Uiso 1 1 calc R . .
H28B H 0.3377 0.6352 0.0999 0.056 Uiso 1 1 calc R . .
H28C H 0.4668 0.5753 0.1077 0.056 Uiso 1 1 calc R . .
C7 C 0.3156(2) 0.4657(2) 0.10122(18) 0.0249(6) Uani 1 1 d . . .
C8 C 0.3589(2) 0.3717(2) 0.05140(19) 0.0304(6) Uani 1 1 d . . .
H25A H 0.4405 0.3619 0.0315 0.036 Uiso 1 1 calc R . .
C9 C 0.2585(2) 0.2934(2) 0.03579(18) 0.0265(6) Uani 1 1 d . . .
C10 C 0.2521(3) 0.1754(2) -0.0141(2) 0.0381(7) Uani 1 1 d . . .
H27A H 0.1683 0.1420 -0.0119 0.057 Uiso 1 1 calc R . .
H27B H 0.3121 0.1316 0.0198 0.057 Uiso 1 1 calc R . .
H27C H 0.2718 0.1758 -0.0827 0.057 Uiso 1 1 calc R . .
C11 C 0.0612(3) 0.7723(2) 0.1558(2) 0.0396(7) Uani 1 1 d . . .
H23A H 0.0905 0.7457 0.0916 0.059 Uiso 1 1 calc R . .
H23B H 0.0709 0.8540 0.1668 0.059 Uiso 1 1 calc R . .
H23C H -0.0265 0.7489 0.1572 0.059 Uiso 1 1 calc R . .
C12 C 0.1362(2) 0.72323(19) 0.23511(19) 0.0253(6) Uani 1 1 d . . .
C13 C 0.2027(2) 0.7765(2) 0.3172(2) 0.0299(6) Uani 1 1 d . . .
H20A H 0.2118 0.8549 0.3361 0.036 Uiso 1 1 calc R . .
C14 C 0.2544(2) 0.69290(19) 0.36743(18) 0.0220(5) Uani 1 1 d . . .
C15 C 0.3362(2) 0.7047(2) 0.46051(19) 0.0301(6) Uani 1 1 d . . .
H22A H 0.3240 0.6382 0.4944 0.045 Uiso 1 1 calc R . .
H22B H 0.3151 0.7711 0.5030 0.045 Uiso 1 1 calc R . .
H22C H 0.4232 0.7125 0.4452 0.045 Uiso 1 1 calc R . .
C16 C -0.1922(2) 0.4356(2) 0.11492(19) 0.0330(7) Uani 1 1 d . . .
H32A H -0.1565 0.3940 0.0589 0.049 Uiso 1 1 calc R . .
H32B H -0.1907 0.5153 0.1065 0.049 Uiso 1 1 calc R . .
H32C H -0.2781 0.4079 0.1186 0.049 Uiso 1 1 calc R . .
C17 C -0.1178(2) 0.41960(19) 0.20746(18) 0.0233(6) Uani 1 1 d . . .
C18 C -0.1542(2) 0.3815(2) 0.29312(19) 0.0263(6) Uani 1 1 d . . .
H30A H -0.2365 0.3611 0.3070 0.032 Uiso 1 1 calc R . .
C19 C -0.0474(2) 0.37891(19) 0.35482(18) 0.0210(5) Uani 1 1 d . . .
C20 C -0.0332(2) 0.3484(2) 0.45748(18) 0.0293(6) Uani 1 1 d . . .
H33A H 0.0552 0.3484 0.4787 0.044 Uiso 1 1 calc R . .
H33B H -0.0720 0.2738 0.4594 0.044 Uiso 1 1 calc R . .
H33C H -0.0736 0.4030 0.5016 0.044 Uiso 1 1 calc R . .
C21 C 0.3716(2) 0.16549(19) 0.27468(18) 0.0225(6) Uani 1 1 d . . .
C22 C 0.4892(3) 0.2127(2) 0.2690(3) 0.0630(11) Uani 1 1 d . . .
H18A H 0.5120 0.2841 0.3038 0.076 Uiso 1 1 calc R . .
C23 C 0.5740(3) 0.1570(3) 0.2131(3) 0.0751(14) Uani 1 1 d . . .
H17A H 0.6550 0.1898 0.2106 0.090 Uiso 1 1 calc R . .
C24 C 0.5415(3) 0.0533(2) 0.1604(2) 0.0381(7) Uani 1 1 d . . .
H16A H 0.5996 0.0168 0.1205 0.046 Uiso 1 1 calc R . .
C25 C 0.4261(2) 0.00338(19) 0.16567(17) 0.0228(6) Uani 1 1 d . . .
C26 C 0.3424(2) 0.06094(19) 0.22335(18) 0.0222(5) Uani 1 1 d . . .
H14A H 0.2623 0.0270 0.2275 0.027 Uiso 1 1 calc R . .
C27 C 0.3911(3) -0.1106(2) 0.1120(2) 0.0427(8) Uani 1 1 d . . .
H37A H 0.4520 -0.1303 0.0640 0.064 Uiso 1 1 calc R . .
H37B H 0.3086 -0.1099 0.0779 0.064 Uiso 1 1 calc R . .
H37C H 0.3900 -0.1658 0.1591 0.064 Uiso 1 1 calc R . .
C28 C 0.3101(2) 0.20315(19) 0.47573(18) 0.0216(5) Uani 1 1 d . . .
C29 C 0.3548(2) 0.0980(2) 0.4905(2) 0.0276(6) Uani 1 1 d . . .
H12A H 0.3665 0.0447 0.4358 0.033 Uiso 1 1 calc R . .
C30 C 0.3817(2) 0.0725(2) 0.5855(2) 0.0315(6) Uani 1 1 d . . .
H11A H 0.4118 0.0015 0.5958 0.038 Uiso 1 1 calc R . .
C31 C 0.3648(2) 0.1500(2) 0.6652(2) 0.0310(6) Uani 1 1 d . . .
H10A H 0.3840 0.1314 0.7297 0.037 Uiso 1 1 calc R . .
C32 C 0.3203(2) 0.2545(2) 0.65325(19) 0.0265(6) Uani 1 1 d . . .
C33 C 0.2950(2) 0.28013(19) 0.55707(18) 0.0229(6) Uani 1 1 d . . .
H8A H 0.2669 0.3519 0.5472 0.027 Uiso 1 1 calc R . .
C34 C 0.2977(3) 0.3377(2) 0.7394(2) 0.0399(7) Uani 1 1 d . . .
H36A H 0.3278 0.3095 0.8004 0.060 Uiso 1 1 calc R . .
H36B H 0.2085 0.3490 0.7406 0.060 Uiso 1 1 calc R . .
H36C H 0.3420 0.4090 0.7335 0.060 Uiso 1 1 calc R . .
C35 C 0.1182(2) 0.15319(18) 0.31931(17) 0.0189(5) Uani 1 1 d . . .
C36 C 0.0657(2) 0.0802(2) 0.37848(19) 0.0283(6) Uani 1 1 d . . .
H6A H 0.1045 0.0724 0.4413 0.034 Uiso 1 1 calc R . .
C37 C -0.0435(2) 0.0190(2) 0.3452(2) 0.0346(7) Uani 1 1 d . . .
H5A H -0.0791 -0.0311 0.3855 0.042 Uiso 1 1 calc R . .
C38 C -0.1012(2) 0.0300(2) 0.2543(2) 0.0299(6) Uani 1 1 d . . .
H4B H -0.1764 -0.0119 0.2330 0.036 Uiso 1 1 calc R . .
C39 C -0.0502(2) 0.10187(19) 0.19346(18) 0.0238(6) Uani 1 1 d . . .
C40 C 0.0588(2) 0.16334(19) 0.22722(18) 0.0212(5) Uani 1 1 d . . .
H2A H 0.0939 0.2135 0.1869 0.025 Uiso 1 1 calc R . .
C41 C -0.1105(2) 0.1165(2) 0.0934(2) 0.0330(6) Uani 1 1 d . . .
H35A H -0.1595 0.0481 0.0669 0.050 Uiso 0.50 1 calc PR . .
H35B H -0.0461 0.1314 0.0490 0.050 Uiso 0.50 1 calc PR . .
H35C H -0.1650 0.1795 0.0994 0.050 Uiso 0.50 1 calc PR . .
H35D H -0.0876 0.1912 0.0766 0.050 Uiso 0.50 1 calc PR . .
H35E H -0.2010 0.1080 0.0945 0.050 Uiso 0.50 1 calc PR . .
H35F H -0.0821 0.0598 0.0441 0.050 Uiso 0.50 1 calc PR . .
B1 B 0.0906(3) 0.5128(2) 0.1605(2) 0.0216(6) Uani 1 1 d . . .
H1A H 0.030(2) 0.548(2) 0.102(2) 0.050 Uiso 1 1 d . . .

loop_
_atom_site_aniso_label
_atom_site_aniso_U_11
_atom_site_aniso_U_22
_atom_site_aniso_U_33
_atom_site_aniso_U_23
_atom_site_aniso_U_13
_atom_site_aniso_U_12
Rh1 0.01763(11) 0.01691(10) 0.01714(11) 0.00284(7) 0.00108(7) 0.00173(7)
P1 0.0176(3) 0.0178(3) 0.0201(4) 0.0029(3) 0.0020(3) 0.0013(3)
O1 0.0213(11) 0.0334(11) 0.0534(13) -0.0006(9) -0.0054(9) -0.0006(8)
N1 0.0251(12) 0.0190(10) 0.0166(11) 0.0038(8) 0.0026(9) 0.0002(9)
N2 0.0300(12) 0.0204(11) 0.0211(12) 0.0017(9) 0.0048(9) 0.0021(9)
N3 0.0268(12) 0.0180(10) 0.0192(11) 0.0034(8) 0.0016(9) 0.0036(9)
N4 0.0205(11) 0.0203(11) 0.0183(11) 0.0023(8) 0.0008(9) 0.0034(9)
N5 0.0200(11) 0.0210(11) 0.0178(11) 0.0008(8) 0.0004(9) 0.0044(9)
N6 0.0201(11) 0.0196(10) 0.0165(11) 0.0014(8) 0.0000(9) 0.0039(9)
C1 0.0267(15) 0.0184(13) 0.0246(15) 0.0046(10) 0.0011(11) 0.0026(11)
C6 0.0362(17) 0.0459(18) 0.0298(17) 0.0013(13) 0.0078(13) -0.0107(14)
C7 0.0262(14) 0.0322(15) 0.0175(14) 0.0075(11) 0.0049(11) -0.0011(12)
C8 0.0258(15) 0.0425(17) 0.0254(15) 0.0078(12) 0.0105(12) 0.0078(13)
C9 0.0366(16) 0.0271(14) 0.0180(14) 0.0060(11) 0.0070(12) 0.0097(12)
C10 0.053(2) 0.0314(15) 0.0316(17) 0.0028(13) 0.0111(14) 0.0125(14)
C11 0.054(2) 0.0281(15) 0.0383(18) 0.0109(13) -0.0057(15) 0.0110(14)
C12 0.0318(15) 0.0167(13) 0.0282(15) 0.0037(11) 0.0026(12) 0.0050(11)
C13 0.0392(17) 0.0153(13) 0.0350(17) 0.0013(11) 0.0031(13) 0.0024(12)
C14 0.0246(14) 0.0201(13) 0.0206(14) -0.0015(10) 0.0036(11) -0.0001(11)
C15 0.0290(15) 0.0273(14) 0.0321(16) -0.0028(12) -0.0002(12) -0.0015(12)
C16 0.0239(15) 0.0444(17) 0.0291(16) 0.0009(13) -0.0045(12) 0.0035(13)
C17 0.0195(14) 0.0228(13) 0.0262(15) -0.0026(11) -0.0009(11) 0.0031(11)
C18 0.0153(13) 0.0296(14) 0.0335(16) 0.0000(12) 0.0051(11) 0.0010(11)
C19 0.0212(13) 0.0189(12) 0.0233(14) -0.0003(10) 0.0064(11) 0.0036(10)
C20 0.0258(15) 0.0361(15) 0.0281(15) 0.0082(12) 0.0082(12) 0.0040(12)
C21 0.0211(13) 0.0190(13) 0.0280(15) 0.0026(10) 0.0041(11) 0.0040(10)
C22 0.0377(19) 0.0272(16) 0.118(3) -0.0303(18) 0.039(2) -0.0136(14)
C23 0.041(2) 0.0355(18) 0.145(4) -0.027(2) 0.053(2) -0.0138(16)
C24 0.0342(17) 0.0255(15) 0.057(2) 0.0001(13) 0.0231(14) 0.0063(13)
C25 0.0264(14) 0.0238(13) 0.0189(14) 0.0034(10) 0.0012(11) 0.0074(11)
C26 0.0190(13) 0.0234(13) 0.0240(14) 0.0045(11) -0.0005(11) -0.0015(11)
C27 0.0354(17) 0.0403(17) 0.048(2) -0.0171(14) 0.0062(14) 0.0047(14)
C28 0.0162(13) 0.0228(13) 0.0266(15) 0.0069(11) 0.0014(10) 0.0013(10)
C29 0.0247(14) 0.0244(14) 0.0342(16) 0.0050(12) 0.0025(12) 0.0032(11)
C30 0.0302(16) 0.0294(15) 0.0380(17) 0.0158(13) -0.0002(13) 0.0086(12)
C31 0.0273(15) 0.0400(16) 0.0284(16) 0.0162(13) -0.0008(12) 0.0036(13)
C32 0.0210(14) 0.0354(15) 0.0237(15) 0.0076(12) -0.0003(11) -0.0014(12)
C33 0.0209(13) 0.0207(13) 0.0279(15) 0.0067(11) 0.0006(11) 0.0024(11)
C34 0.0497(19) 0.0452(18) 0.0249(16) 0.0040(13) 0.0022(14) 0.0053(15)
C35 0.0166(13) 0.0177(12) 0.0225(14) 0.0013(10) 0.0043(10) 0.0020(10)
C36 0.0285(15) 0.0337(15) 0.0238(15) 0.0094(12) 0.0022(12) -0.0021(12)
C37 0.0328(16) 0.0379(16) 0.0349(17) 0.0163(13) 0.0035(13) -0.0136(13)
C38 0.0220(14) 0.0313(15) 0.0349(17) 0.0015(12) 0.0018(12) -0.0098(12)
C39 0.0226(14) 0.0232(13) 0.0252(15) -0.0001(11) 0.0029(11) 0.0032(11)
C40 0.0230(14) 0.0170(12) 0.0247(14) 0.0048(10) 0.0061(11) 0.0018(10)
C41 0.0294(16) 0.0348(15) 0.0330(17) 0.0025(12) -0.0058(12) -0.0037(12)
B1 0.0259(16) 0.0217(15) 0.0171(15) 0.0024(12) 0.0003(12) 0.0021(12)

loop_
_atom_type_symbol
_atom_type_description
_atom_type_scat_dispersion_real
_atom_type_scat_dispersion_imag
_atom_type_scat_source
C C 0.0033 0.0016 'International Tables Vol C Tables 4.2.6.8 and 6.1.1.4'
H H 0.0000 0.0000 'International Tables Vol C Tables 4.2.6.8 and 6.1.1.4'
B B 0.0013 0.0007 'International Tables Vol C Tables 4.2.6.8 and 6.1.1.4'
N N 0.0061 0.0033 'International Tables Vol C Tables 4.2.6.8 and 6.1.1.4'
O O 0.0106 0.0060 'International Tables Vol C Tables 4.2.6.8 and 6.1.1.4'
P P 0.1023 0.0942 'International Tables Vol C Tables 4.2.6.8 and 6.1.1.4'
Rh Rh -1.1178 0.9187 'International Tables Vol C Tables 4.2.6.8 and 6.1.1.4'

loop_
_geom_angle_atom_site_label_1
_geom_angle_atom_site_label_2
_geom_angle_atom_site_label_3
_geom_angle
_geom_angle_site_symmetry_1
_geom_angle_site_symmetry_3
_geom_angle_publ_flag
C1 Rh1 N6 173.61(9) . . ?
C1 Rh1 N4 91.64(9) . . ?
N6 Rh1 N4 82.17(7) . . ?
C1 Rh1 P1 91.15(7) . . ?
N6 Rh1 P1 95.14(5) . . ?
N4 Rh1 P1 174.99(6) . . ?
C1 Rh1 B1 124.54(9) . . ?
N6 Rh1 B1 52.36(7) . . ?
N4 Rh1 B1 53.08(7) . . ?
P1 Rh1 B1 121.98(5) . . ?
C1 Rh1 N2 113.88(8) . . ?
N6 Rh1 N2 67.90(6) . . ?
N4 Rh1 N2 89.91(6) . . ?
P1 Rh1 N2 85.16(4) . . ?
B1 Rh1 N2 41.05(6) . . ?
C28 P1 C35 103.56(11) . . ?
C28 P1 C21 102.74(11) . . ?
C35 P1 C21 101.43(11) . . ?
C28 P1 Rh1 115.73(8) . . ?
C35 P1 Rh1 114.49(7) . . ?
C21 P1 Rh1 116.88(8) . . ?
C7 N1 N2 110.34(18) . . ?
C7 N1 B1 133.4(2) . . ?
N2 N1 B1 115.95(19) . . ?
C9 N2 N1 105.5(2) . . ?
C9 N2 Rh1 107.27(15) . . ?
N1 N2 Rh1 53.67(10) . . ?
C12 N3 N4 108.76(19) . . ?
C12 N3 B1 129.6(2) . . ?
N4 N3 B1 121.67(18) . . ?
C14 N4 N3 107.57(18) . . ?
C14 N4 Rh1 135.49(16) . . ?
N3 N4 Rh1 116.85(14) . . ?
C17 N5 N6 109.05(19) . . ?
C17 N5 B1 129.1(2) . . ?
N6 N5 B1 119.60(19) . . ?
C19 N6 N5 107.51(19) . . ?
C19 N6 Rh1 135.18(16) . . ?
N5 N6 Rh1 117.23(14) . . ?
O1 C1 Rh1 175.7(2) . . ?
N1 C7 C8 107.1(2) . . ?
N1 C7 C6 124.6(2) . . ?
C8 C7 C6 128.2(2) . . ?
C7 C8 C9 106.1(2) . . ?
N2 C9 C8 110.9(2) . . ?
N2 C9 C10 119.5(2) . . ?
C8 C9 C10 129.6(2) . . ?
N3 C12 C13 108.0(2) . . ?
N3 C12 C11 122.7(2) . . ?
C13 C12 C11 129.3(2) . . ?
C12 C13 C14 106.7(2) . . ?
N4 C14 C13 109.0(2) . . ?
N4 C14 C15 122.0(2) . . ?
C13 C14 C15 128.9(2) . . ?
N5 C17 C18 107.5(2) . . ?
N5 C17 C16 122.1(2) . . ?
C18 C17 C16 130.4(2) . . ?
C17 C18 C19 106.8(2) . . ?
N6 C19 C18 109.1(2) . . ?
N6 C19 C20 121.4(2) . . ?
C18 C19 C20 129.5(2) . . ?
C22 C21 C26 117.8(2) . . ?
C22 C21 P1 119.85(19) . . ?
C26 C21 P1 122.26(19) . . ?
C21 C22 C23 120.6(3) . . ?
C22 C23 C24 120.4(3) . . ?
C25 C24 C23 120.4(2) . . ?
C24 C25 C26 118.1(2) . . ?
C24 C25 C27 121.0(2) . . ?
C26 C25 C27 120.9(2) . . ?
C21 C26 C25 122.6(2) . . ?
C33 C28 C29 119.1(2) . . ?
C33 C28 P1 118.64(17) . . ?
C29 C28 P1 122.18(19) . . ?
C30 C29 C28 119.6(2) . . ?
C31 C30 C29 120.3(2) . . ?
C30 C31 C32 121.6(2) . . ?
C31 C32 C33 117.7(2) . . ?
C31 C32 C34 121.9(2) . . ?
C33 C32 C34 120.3(2) . . ?
C28 C33 C32 121.7(2) . . ?
C36 C35 C40 118.9(2) . . ?
C36 C35 P1 124.50(19) . . ?
C40 C35 P1 116.56(17) . . ?
C37 C36 C35 119.6(2) . . ?
C38 C37 C36 120.8(2) . . ?
C37 C38 C39 120.7(2) . . ?
C40 C39 C38 118.3(2) . . ?
C40 C39 C41 119.3(2) . . ?
C38 C39 C41 122.4(2) . . ?
C39 C40 C35 121.6(2) . . ?
N5 B1 N3 106.53(19) . . ?
N5 B1 N1 109.90(19) . . ?
N3 B1 N1 110.6(2) . . ?
N5 B1 Rh1 68.27(12) . . ?
N3 B1 Rh1 68.36(12) . . ?
N1 B1 Rh1 73.50(12) . . ?

loop_
_geom_bond_atom_site_label_1
_geom_bond_atom_site_label_2
_geom_bond_distance
_geom_bond_site_symmetry_2
_geom_bond_publ_flag
Rh1 C1 1.813(3) . ?
Rh1 N6 2.0972(19) . ?
Rh1 N4 2.1064(19) . ?
Rh1 P1 2.2799(7) . ?
Rh1 B1 3.198(3) . ?
Rh1 N2 3.747(2) . ?
P1 C28 1.831(2) . ?
P1 C35 1.831(2) . ?
P1 C21 1.849(2) . ?
O1 C1 1.156(3) . ?
N1 C7 1.364(3) . ?
N1 N2 1.381(3) . ?
N1 B1 1.553(3) . ?
N2 C9 1.333(3) . ?
N3 C12 1.362(3) . ?
N3 N4 1.381(3) . ?
N3 B1 1.552(3) . ?
N4 C14 1.339(3) . ?
N5 C17 1.356(3) . ?
N5 N6 1.382(3) . ?
N5 B1 1.551(3) . ?
N6 C19 1.342(3) . ?
C6 C7 1.501(4) . ?
C7 C8 1.371(3) . ?
C8 C9 1.396(4) . ?
C9 C10 1.503(3) . ?
C11 C12 1.503(3) . ?
C12 C13 1.373(4) . ?
C13 C14 1.399(3) . ?
C14 C15 1.494(3) . ?
C16 C17 1.493(3) . ?
C17 C18 1.386(3) . ?
C18 C19 1.390(3) . ?
C19 C20 1.497(3) . ?
C21 C22 1.381(4) . ?
C21 C26 1.385(3) . ?
C22 C23 1.383(4) . ?
C23 C24 1.389(4) . ?
C24 C25 1.372(4) . ?
C25 C26 1.397(3) . ?
C25 C27 1.504(3) . ?
C28 C33 1.392(3) . ?
C28 C29 1.406(3) . ?
C29 C30 1.389(4) . ?
C30 C31 1.384(4) . ?
C31 C32 1.390(3) . ?
C32 C33 1.402(3) . ?
C32 C34 1.502(4) . ?
C35 C36 1.392(3) . ?
C35 C40 1.400(3) . ?
C36 C37 1.387(4) . ?
C37 C38 1.380(4) . ?
C38 C39 1.392(4) . ?
C39 C40 1.388(3) . ?
C39 C41 1.513(3) . ?

loop_
_geom_torsion_atom_site_label_1
_geom_torsion_atom_site_label_2
_geom_torsion_atom_site_label_3
_geom_torsion_atom_site_label_4
_geom_torsion
_geom_torsion_site_symmetry_1
_geom_torsion_site_symmetry_2
_geom_torsion_site_symmetry_3
_geom_torsion_site_symmetry_4
_geom_torsion_publ_flag
Rh1 B1 N1 N2 101.66(16) . . . . ?
N3 B1 N1 N2 160.18(18) . . . . ?
N5 B1 N1 N2 42.8(3) . . . . ?
B1 N1 N2 C9 175.6(2) . . . . ?
H1A B1 N1 N2 -78.4(15) . . . . ?
